data_2004796
loop_
_publ_author_name
'Yamane, H.'
'DiSalvo, F. J.'

_publ_section_title
;
 Ba~3~Ga~2~N~4~
;
_journal_coden_ASTM ACSCEE
_journal_issue 4
_journal_name_full
;
 Acta Crystallographica, Section C: Crystal Structure Communications
;
_journal_page_first 760
_journal_page_last 761
_journal_paper_doi 10.1107/S0108270195015915}
_journal_volume 52
_journal_year 1996
_chemical_formula_sum 'Ba3 Ga2 N4'
_chemical_formula_weight 607.50
_space_group_IT_number 52
_symmetry_cell_setting orthorhombic
_symmetry_space_group_name_Hall '-P 2a 2bc'
_symmetry_space_group_name_H-M 'P n n a'
_cell_angle_alpha 90
_cell_angle_beta 90
_cell_angle_gamma 90
_cell_formula_units_Z 4
_cell_length_a 6.2010(12)
_cell_length_b 10.511(2)
_cell_length_c 10.070(2)
_cell_measurement_temperature 293(2)
_cell_volume 656.3(2)
_exptl_crystal_density_diffrn 6.148
_cod_database_code 2004796

loop_
_symmetry_equiv_pos_as_xyz
'x, y, z'
'-x+1/2, -y, z'
'-x+1/2, y+1/2, -z+1/2'
'x, -y+1/2, -z+1/2'
'-x, -y, -z'
'x-1/2, y, -z'
'x-1/2, -y-1/2, z-1/2'
'-x, y-1/2, z-1/2'

loop_
_atom_site_label
_atom_site_occupancy
_atom_site_fract_x
_atom_site_fract_y
_atom_site_fract_z
_atom_site_U_iso_or_equiv
Ba1 1 .11102(7) .34415(3) .91335(4) .00913(13)
Ba2 1 .2500 .0 .90519(6) .01121(15)
Ga1 1 .2500 .0 .22957(10) .0059(2)
Ga2 1 .1636(2) .2500 .2500 .0060(2)
N1 1 .3612(10) .1467(5) .1281(6) .0095(11)
N2 1 .0176(10) .0955(5) .3294(6) .0100(11)

loop_
_atom_type_symbol
_atom_type_scat_source
_atom_type_scat_dispersion_real
_atom_type_scat_dispersion_imag
N 'International Tables Vol C Tables 4.2.6.8 and 6.1.1.4' .0061 .0033
Ga 'International Tables Vol C Tables 4.2.6.8 and 6.1.1.4' .2307 1.6083
Ba 'International Tables Vol C Tables 4.2.6.8 and 6.1.1.4' -0.3244 2.2819

_cod_duplicate_entry 1005032
